data_2100107
loop_
_publ_author_name
'Richard E. Marsh'

_publ_section_title
;
 Space group <i>P</i>1: an update
;
_journal_issue 3
_journal_name_full 'Acta Crystallographica Section B'
_journal_page_first 359
_journal_page_last 359
_journal_paper_doi 10.1107/S0108768105009651
_journal_volume 61
_journal_year 2005
_chemical_formula_moiety '2(C35 H41 N Cl PRh), N O2, N O3, 2(H2 O)'
_chemical_formula_sum 'C70 H86 Cl2 N4 O7 P2 Rh2'
_space_group_crystal_system triclinic
_space_group_IT_number 2
_space_group_name_Hall '-P 1'
_space_group_name_H-M_alt 'P -1'
_symmetry_space_group_name_H-M 'P -1'
_audit_creation_method CRYM
_cell_angle_alpha 97.01
_cell_angle_beta 94.35
_cell_angle_gamma 112.15
_cell_formula_units_Z 1
_cell_length_a 10.3194
_cell_length_b 10.5582
_cell_length_c 17.3713
_cell_volume 1724.539
_cod_data_source_file bk0148.cif
_cod_data_source_block JACNUX
_cod_depositor_comments
;
  Added moiety chemical formula and Z value from Marsh (2005) paper.
  The summary chemical formula is calculated from moiety formula using
  AdHocParser
  (svn://www.crystallography.net/cod-tools/trunk/Formulae/AdHocParser.yp,
  revision 1441.)

  Andrius Merkys
  2013-11-11
;
_cod_original_sg_symbol_H-M P-1
_cod_original_formula_sum 'not given'
_cod_database_code 2100107

loop_
_space_group_symop_id
_space_group_symop_operation_xyz
1 x,y,z
2 -x,-y,-z

loop_
_atom_site_label
_atom_site_fract_x
_atom_site_fract_y
_atom_site_fract_z
_atom_site_type_symbol
Rh1 0.15600 0.20345 0.76548 Rh
Cl1 0.19870 0.30130 0.64750 Cl
P1 0.28925 0.07460 0.72823 P
C1 0.26480 0.40510 0.84600 C
C2 0.26075 0.29875 0.88850 C
C3 0.11540 0.21015 0.88655 C
C4 0.03110 0.26970 0.84745 C
C5 0.12095 0.38775 0.82135 C
C6 0.39160 0.52930 0.83655 C
H1 0.46855 0.51080 0.83505 H
H2 0.41025 0.59785 0.87570 H
H3 0.37700 0.55875 0.79295 H
C7 0.38520 0.28890 0.93405 C
C8 0.06235 0.09535 0.93315 C
H7 0.11955 0.04910 0.93590 H
H8 -0.02365 0.03310 0.91210 H
H9 0.05725 0.13015 0.98140 H
C9 -0.12905 0.21855 0.83995 C
C10 0.08380 0.48660 0.77885 C
H13 0.00215 0.44840 0.75090 H
H14 0.14375 0.51990 0.74835 H
H15 0.08125 0.55505 0.81010 H
C11 0.45410 0.17090 0.69255 C
C12 0.53400 0.30580 0.72695 C
H16 0.50275 0.34785 0.76705 H
C13 0.66240 0.37900 0.70110 C
H17 0.71705 0.46885 0.72555 H
C14 0.70675 0.32020 0.64140 C
H18 0.79170 0.36960 0.62385 H
C15 0.62935 0.19035 0.60725 C
H19 0.66155 0.15070 0.56600 H
C16 0.50245 0.11050 0.63115 C
H20 0.45140 0.01975 0.60700 H
C17 0.33680 -0.00710 0.80560 C
C18 0.47340 0.01080 0.82875 C
H21 0.54650 0.06775 0.80505 H
C19 0.50325 -0.05705 0.88835 C
H22 0.59570 -0.04690 0.90285 H
C20 0.39850 -0.13690 0.92435 C
H23 0.41925 -0.17975 0.96450 H
C21 0.26095 -0.15500 0.90215 C
H24 0.18935 -0.21035 0.92715 H
C22 0.22925 -0.09115 0.84260 C
H25 0.13635 -0.10430 0.82750 H
C23 0.19780 -0.07005 0.64870 C
C24 0.17040 -0.20535 0.65590 C
H26 0.19890 -0.22640 0.70285 H
C25 0.10100 -0.31210 0.59315 C
H27 0.08355 -0.40255 0.59870 H
C26 0.05745 -0.28140 0.52265 C
H28 0.00955 -0.35215 0.48085 H
C27 0.08540 -0.14815 0.51495 C
H29 0.05785 -0.12790 0.46750 H
C28 0.15430 -0.04160 0.57705 C
H30 0.17140 0.04920 0.57105 H
C29 -0.01245 0.04175 0.71540 C
N1 -0.11450 -0.05315 0.69065 N
C30 -0.23815 -0.17935 0.65960 C
C31 -0.36210 -0.17305 0.69785 C
H31 -0.37660 -0.09000 0.68870 H
H32 -0.34420 -0.16910 0.75375 H
C32 -0.49525 -0.30260 0.66255 C
H33 -0.57550 -0.30060 0.68625 H
H34 -0.48105 -0.38405 0.67225 H
C33 -0.52140 -0.30640 0.58010 C
H35 -0.53450 -0.22495 0.57075 H
H36 -0.60510 -0.38435 0.55865 H
C34 -0.40175 -0.31695 0.54225 C
H37 -0.41910 -0.31785 0.48660 H
H38 -0.39335 -0.40255 0.54935 H
C35 -0.26590 -0.19495 0.57795 C
H39 -0.27040 -0.11120 0.56380 H
H40 -0.18810 -0.20785 0.55555 H
